data_1547724
loop_
_publ_author_name
'Akitoshi Shiotari'
'Takahiro Nakae'
'Kota Iwata'
'Shigeki Mori'
'Tetsuo Okujima'
'Hidemitsu Uno'
'Hiroshi Sakaguchi'
'Yoshiaki Sugimoto'

_publ_section_title
;
 Strain-induced skeletal rearrangement of a polycyclic aromatic
 hydrocarbon on a copper surface
;
_journal_name_full 'Nature Communications'
_journal_page_first 16089
_journal_paper_doi 10.1038/ncomms16089
_journal_volume 8
_journal_year 2017
_chemical_formula_moiety 'C30 H18'
_chemical_formula_sum 'C30 H18'
_chemical_formula_weight 378.47
_space_group_crystal_system monoclinic
_space_group_IT_number 15
_space_group_name_Hall '-C 2yc'
_space_group_name_H-M_alt 'C 1 2/c 1'
_symmetry_space_group_name_Hall '-C 2yc'
_symmetry_space_group_name_H-M 'C 1 2/c 1'
_atom_sites_solution_hydrogens geom
_atom_sites_solution_primary direct
_atom_sites_solution_secondary difmap
_cell_angle_alpha 90.0000
_cell_angle_beta 111.123(5)
_cell_angle_gamma 90.0000
_cell_formula_units_Z 8
_cell_length_a 37.630(13)
_cell_length_b 6.3613(19)
_cell_length_c 16.724(6)
_cell_measurement_reflns_used 4419
_cell_measurement_temperature 100
_cell_measurement_theta_max 31.25
_cell_measurement_theta_min 2.21
_cell_volume 3734(2)
_computing_cell_refinement CrystalClear
_computing_data_collection 'CrystalClear (Rigaku Inc., 2008)'
_computing_data_reduction CrystalClear
_computing_molecular_graphics 'CrystalStructure 4.2.2'
_computing_publication_material 'CrystalStructure 4.2.2 (Rigaku, 2016)'
_computing_structure_refinement 'SHELXL Version 2014/3 (Sheldrick, 2008)'
_computing_structure_solution 'SIR2004 (Burla, et al., 2005)'
_diffrn_ambient_temperature 100
_diffrn_detector_area_resol_mean 7.111
_diffrn_measured_fraction_theta_full 0.995
_diffrn_measured_fraction_theta_max 0.935
_diffrn_measurement_device_type 'Rigaku Saturn724'
_diffrn_measurement_method \w
_diffrn_radiation_type 'Mo K\a'
_diffrn_radiation_wavelength 0.71075
_diffrn_reflns_av_R_equivalents 0.0535
_diffrn_reflns_Laue_measured_fraction_full 0.995
_diffrn_reflns_Laue_measured_fraction_max 0.935
_diffrn_reflns_limit_h_max 53
_diffrn_reflns_limit_h_min -53
_diffrn_reflns_limit_k_max 9
_diffrn_reflns_limit_k_min -8
_diffrn_reflns_limit_l_max 24
_diffrn_reflns_limit_l_min -24
_diffrn_reflns_number 34350
_diffrn_reflns_point_group_measured_fraction_full 0.995
_diffrn_reflns_point_group_measured_fraction_max 0.935
_diffrn_reflns_theta_full 25.242
_diffrn_reflns_theta_max 31.357
_diffrn_reflns_theta_min 2.800
_diffrn_standards_interval_count .
_diffrn_standards_number 0
_exptl_absorpt_coefficient_mu 0.076
_exptl_absorpt_correction_type none
_exptl_crystal_colour orange
_exptl_crystal_density_diffrn 1.346
_exptl_crystal_density_method 'not measured'
_exptl_crystal_description platelet
_exptl_crystal_F_000 1584.00
_exptl_crystal_size_max 0.400
_exptl_crystal_size_mid 0.200
_exptl_crystal_size_min 0.020
_refine_diff_density_max 0.60
_refine_diff_density_min -0.37
_refine_ls_extinction_method none
_refine_ls_goodness_of_fit_ref 1.117
_refine_ls_hydrogen_treatment refxyz
_refine_ls_number_parameters 343
_refine_ls_number_reflns 14607
_refine_ls_number_restraints 0
_refine_ls_R_factor_all 0.0983
_refine_ls_R_factor_gt 0.0702
_refine_ls_shift/su_max 0.001
_refine_ls_structure_factor_coef Fsqd
_refine_ls_weighting_details 'w = 1/[\s^2^(Fo^2^)+(0.1352P)^2^] where P=(Fo^2^+2Fc^2^)/3'
_refine_ls_weighting_scheme calc
_refine_ls_wR_factor_gt 0.1975
_refine_ls_wR_factor_ref 0.2263
_reflns_Friedel_coverage 0.000
_reflns_Friedel_fraction_full .
_reflns_Friedel_fraction_max .
_reflns_number_gt 3849
_reflns_number_total 5744
_reflns_threshold_expression F^2^>2.0\s(F^2^)
_cod_data_source_file ncomms16089-s3.cif
_cod_data_source_block Nakae
_cod_database_code 1547724
_shelxl_version_number 2014-3

loop_
_space_group_symop_operation_xyz
'x, y, z'
'-x, y, -z+1/2'
'x+1/2, y+1/2, z'
'-x+1/2, y+1/2, -z+1/2'
'-x, -y, -z'
'x, -y, z-1/2'
'-x+1/2, -y+1/2, -z'
'x+1/2, -y+1/2, z-1/2'

loop_
_atom_site_label
_atom_site_type_symbol
_atom_site_fract_x
_atom_site_fract_y
_atom_site_fract_z
_atom_site_U_iso_or_equiv
_atom_site_adp_type
_atom_site_occupancy
_atom_site_site_symmetry_order
_atom_site_calc_flag
_atom_site_refinement_flags_posn
_atom_site_refinement_flags_adp
_atom_site_refinement_flags_occupancy
_atom_site_disorder_assembly
_atom_site_disorder_group
C1 C 0.64120(5) -0.2106(3) 0.43809(11) 0.0282(4) Uani 1 1 d . . . . .
C2 C 0.63587(6) -0.3986(3) 0.39058(11) 0.0320(4) Uani 1 1 d . . . . .
C3 C 0.60392(6) -0.5218(3) 0.35665(11) 0.0312(4) Uani 1 1 d . . . . .
C4 C 0.56688(6) -0.4889(3) 0.35643(11) 0.0299(4) Uani 1 1 d . . . . .
C5 C 0.55396(5) -0.3225(3) 0.39223(10) 0.0267(4) Uani 1 1 d . . . . .
C6 C 0.57454(5) -0.1509(2) 0.43963(10) 0.0242(3) Uani 1 1 d . . . . .
C7 C 0.55783(5) 0.0046(3) 0.47299(10) 0.0248(3) Uani 1 1 d . . . . .
C8 C 0.58636(5) 0.1499(2) 0.51760(10) 0.0222(3) Uani 1 1 d . . . . .
C9 C 0.58223(4) 0.3360(2) 0.56079(9) 0.0214(3) Uani 1 1 d . . . . .
C10 C 0.54920(5) 0.4162(3) 0.57051(10) 0.0237(3) Uani 1 1 d . . . . .
C11 C 0.55846(4) 0.6021(3) 0.61683(10) 0.0229(3) Uani 1 1 d . . . . .
C12 C 0.53222(5) 0.7212(3) 0.63965(10) 0.0247(3) Uani 1 1 d . . . . .
C13 C 0.53751(5) 0.9077(3) 0.68532(11) 0.0264(4) Uani 1 1 d . . . . .
C14 C 0.57075(5) 1.0271(3) 0.71904(10) 0.0259(3) Uani 1 1 d . . . . .
C15 C 0.60627(5) 0.9882(3) 0.71558(10) 0.0257(3) Uani 1 1 d . . . . .
C16 C 0.61944(5) 0.8186(3) 0.67924(10) 0.0237(3) Uani 1 1 d . . . . .
C17 C 0.59991(4) 0.6430(2) 0.63646(9) 0.0206(3) Uani 1 1 d . . . . .
C18 C 0.61386(4) 0.4711(2) 0.60071(9) 0.0212(3) Uani 1 1 d . . . . .
C19 C 0.65114(4) 0.4137(2) 0.59970(9) 0.0216(3) Uani 1 1 d . . . . .
C20 C 0.68328(5) 0.5397(3) 0.63671(11) 0.0276(4) Uani 1 1 d . . . . .
C21 C 0.71971(5) 0.4850(3) 0.63808(11) 0.0270(4) Uani 1 1 d . . . . .
C22 C 0.75181(5) 0.6195(3) 0.67486(13) 0.0341(4) Uani 1 1 d . . . . .
C23 C 0.78708(5) 0.5598(3) 0.67693(13) 0.0360(4) Uani 1 1 d . . . . .
C24 C 0.79187(5) 0.3628(3) 0.64237(12) 0.0353(4) Uani 1 1 d . . . . .
C25 C 0.76179(5) 0.2296(3) 0.60763(11) 0.0337(4) Uani 1 1 d . . . . .
C26 C 0.72459(5) 0.2879(3) 0.60364(10) 0.0268(4) Uani 1 1 d . . . . .
C27 C 0.69230(5) 0.1593(3) 0.56585(10) 0.0263(4) Uani 1 1 d . . . . .
C28 C 0.65585(4) 0.2168(2) 0.55962(9) 0.0223(3) Uani 1 1 d . . . . .
C29 C 0.62216(4) 0.0901(2) 0.51496(9) 0.0212(3) Uani 1 1 d . . . . .
C30 C 0.61568(5) -0.0994(3) 0.46397(10) 0.0231(3) Uani 1 1 d . . . . .
H1 H 0.6677(6) -0.156(3) 0.4544(13) 0.028(5) Uiso 1 1 d . . . . .
H2 H 0.6596(6) -0.448(4) 0.3772(14) 0.041(6) Uiso 1 1 d . . . . .
H3 H 0.6065(7) -0.657(4) 0.3285(15) 0.045(6) Uiso 1 1 d . . . . .
H4 H 0.5483(6) -0.600(3) 0.3258(14) 0.038(6) Uiso 1 1 d . . . . .
H5 H 0.5250(6) -0.324(3) 0.3833(13) 0.035(6) Uiso 1 1 d . . . . .
H7 H 0.5283(6) 0.014(3) 0.4676(15) 0.039(6) Uiso 1 1 d . . . . .
H10 H 0.5230(6) 0.346(3) 0.5458(13) 0.035(5) Uiso 1 1 d . . . . .
H12 H 0.5045(6) 0.653(3) 0.6194(13) 0.029(5) Uiso 1 1 d . . . . .
H13 H 0.5135(6) 0.967(3) 0.6936(13) 0.036(6) Uiso 1 1 d . . . . .
H14 H 0.5690(6) 1.162(3) 0.7499(14) 0.036(6) Uiso 1 1 d . . . . .
H15 H 0.6270(6) 1.104(3) 0.7437(13) 0.028(5) Uiso 1 1 d . . . . .
H16 H 0.6470(6) 0.832(3) 0.6822(12) 0.026(5) Uiso 1 1 d . . . . .
H20 H 0.6830(7) 0.691(4) 0.6640(16) 0.052(7) Uiso 1 1 d . . . . .
H22 H 0.7474(6) 0.759(4) 0.6951(15) 0.048(7) Uiso 1 1 d . . . . .
H23 H 0.8089(7) 0.662(4) 0.7022(15) 0.043(6) Uiso 1 1 d . . . . .
H24 H 0.8190(6) 0.322(3) 0.6446(13) 0.035(5) Uiso 1 1 d . . . . .
H25 H 0.7658(6) 0.086(4) 0.5844(15) 0.044(6) Uiso 1 1 d . . . . .
H27 H 0.6970(6) 0.011(3) 0.5472(13) 0.029(5) Uiso 1 1 d . . . . .

loop_
_atom_site_aniso_label
_atom_site_aniso_U_11
_atom_site_aniso_U_22
_atom_site_aniso_U_33
_atom_site_aniso_U_23
_atom_site_aniso_U_13
_atom_site_aniso_U_12
C1 0.0354(9) 0.0256(8) 0.0259(8) -0.0010(6) 0.0136(7) 0.0038(7)
C2 0.0425(10) 0.0275(9) 0.0292(8) -0.0033(7) 0.0166(8) 0.0069(7)
C3 0.0496(11) 0.0226(8) 0.0252(8) -0.0013(6) 0.0179(8) 0.0021(7)
C4 0.0432(10) 0.0247(8) 0.0245(8) -0.0019(6) 0.0154(7) -0.0046(7)
C5 0.0365(9) 0.0240(8) 0.0222(7) 0.0005(6) 0.0137(7) -0.0042(7)
C6 0.0332(8) 0.0212(7) 0.0203(7) 0.0003(6) 0.0121(6) -0.0013(6)
C7 0.0305(8) 0.0216(8) 0.0234(7) -0.0009(6) 0.0110(6) -0.0003(6)
C8 0.0297(8) 0.0189(7) 0.0200(7) 0.0005(5) 0.0112(6) 0.0002(6)
C9 0.0258(7) 0.0192(7) 0.0204(7) 0.0010(5) 0.0098(6) 0.0014(6)
C10 0.0260(7) 0.0234(8) 0.0240(7) 0.0002(6) 0.0117(6) 0.0009(6)
C11 0.0258(7) 0.0234(8) 0.0212(7) 0.0009(6) 0.0106(6) 0.0005(6)
C12 0.0287(8) 0.0251(8) 0.0236(7) 0.0014(6) 0.0135(6) 0.0013(6)
C13 0.0288(8) 0.0285(8) 0.0260(8) -0.0001(6) 0.0147(7) 0.0039(6)
C14 0.0333(8) 0.0247(8) 0.0213(7) -0.0008(6) 0.0116(6) 0.0031(6)
C15 0.0296(8) 0.0239(8) 0.0231(7) -0.0035(6) 0.0090(6) 0.0000(6)
C16 0.0259(8) 0.0234(8) 0.0210(7) -0.0014(6) 0.0074(6) 0.0012(6)
C17 0.0234(7) 0.0225(7) 0.0177(6) 0.0014(5) 0.0096(5) 0.0018(6)
C18 0.0244(7) 0.0217(7) 0.0187(7) 0.0010(5) 0.0094(6) 0.0013(6)
C19 0.0250(7) 0.0213(7) 0.0200(7) 0.0015(6) 0.0099(6) 0.0022(6)
C20 0.0267(8) 0.0266(8) 0.0309(8) -0.0043(7) 0.0120(7) 0.0019(6)
C21 0.0254(8) 0.0298(9) 0.0256(8) -0.0003(6) 0.0091(6) 0.0013(6)
C22 0.0261(8) 0.0376(10) 0.0381(9) -0.0064(8) 0.0110(7) -0.0018(7)
C23 0.0254(8) 0.0453(11) 0.0362(9) -0.0050(8) 0.0097(7) -0.0005(8)
C24 0.0263(8) 0.0469(11) 0.0323(9) -0.0039(8) 0.0099(7) 0.0031(8)
C25 0.0276(8) 0.0424(11) 0.0304(8) -0.0046(8) 0.0099(7) 0.0076(8)
C26 0.0253(8) 0.0321(9) 0.0231(7) -0.0010(6) 0.0089(6) 0.0040(6)
C27 0.0263(8) 0.0271(8) 0.0257(8) -0.0038(6) 0.0097(6) 0.0037(6)
C28 0.0259(7) 0.0222(7) 0.0199(7) 0.0008(6) 0.0096(6) 0.0026(6)
C29 0.0257(7) 0.0194(7) 0.0197(7) 0.0011(5) 0.0096(6) 0.0018(6)
C30 0.0298(8) 0.0202(7) 0.0206(7) 0.0011(5) 0.0106(6) 0.0005(6)

loop_
_atom_type_symbol
_atom_type_description
_atom_type_scat_dispersion_real
_atom_type_scat_dispersion_imag
_atom_type_scat_source
C C 0.0033 0.0016
;
International Tables for Crystallography
(Vol. C, Tables 4.2.6.8 and 6.1.1.4)
;
H H 0.0000 0.0000
;
International Tables for Crystallography
(Vol. C, Table 6.1.1.4)
;

loop_
_geom_angle_atom_site_label_1
_geom_angle_atom_site_label_2
_geom_angle_atom_site_label_3
_geom_angle
_geom_angle_site_symmetry_1
_geom_angle_site_symmetry_3
C30 C1 C2 129.59(18) . .
C30 C1 H1 118.5(11) . .
C2 C1 H1 111.9(11) . .
C3 C2 C1 129.92(17) . .
C3 C2 H2 115.5(12) . .
C1 C2 H2 114.6(13) . .
C2 C3 C4 129.34(17) . .
C2 C3 H3 117.7(14) . .
C4 C3 H3 112.9(14) . .
C5 C4 C3 127.77(17) . .
C5 C4 H4 118.3(12) . .
C3 C4 H4 113.9(12) . .
C4 C5 C6 128.92(17) . .
C4 C5 H5 116.1(11) . .
C6 C5 H5 115.0(11) . .
C7 C6 C5 122.75(16) . .
C7 C6 C30 108.02(14) . .
C5 C6 C30 129.23(15) . .
C6 C7 C8 108.07(15) . .
C6 C7 H7 127.2(11) . .
C8 C7 H7 124.7(11) . .
C7 C8 C29 111.03(14) . .
C7 C8 C9 127.73(15) . .
C29 C8 C9 121.24(15) . .
C10 C9 C18 110.59(14) . .
C10 C9 C8 128.51(15) . .
C18 C9 C8 120.89(14) . .
C11 C10 C9 108.59(15) . .
C11 C10 H10 127.6(11) . .
C9 C10 H10 123.8(11) . .
C10 C11 C12 123.55(15) . .
C10 C11 C17 107.63(14) . .
C12 C11 C17 128.82(15) . .
C13 C12 C11 129.56(16) . .
C13 C12 H12 116.9(11) . .
C11 C12 H12 113.6(11) . .
C12 C13 C14 128.18(15) . .
C12 C13 H13 115.4(12) . .
C14 C13 H13 116.4(12) . .
C15 C14 C13 128.67(16) . .
C15 C14 H14 114.5(12) . .
C13 C14 H14 116.9(12) . .
C14 C15 C16 130.54(15) . .
C14 C15 H15 115.3(11) . .
C16 C15 H15 114.2(11) . .
C17 C16 C15 129.40(15) . .
C17 C16 H16 115.6(11) . .
C15 C16 H16 114.9(11) . .
C16 C17 C18 128.65(14) . .
C16 C17 C11 124.76(14) . .
C18 C17 C11 106.57(13) . .
C9 C18 C17 106.61(13) . .
C9 C18 C19 119.33(14) . .
C17 C18 C19 134.04(14) . .
C20 C19 C18 122.41(14) . .
C20 C19 C28 117.81(14) . .
C18 C19 C28 119.78(14) . .
C19 C20 C21 123.30(16) . .
C19 C20 H20 124.6(13) . .
C21 C20 H20 112.1(13) . .
C20 C21 C26 118.68(15) . .
C20 C21 C22 121.84(16) . .
C26 C21 C22 119.47(16) . .
C23 C22 C21 120.46(18) . .
C23 C22 H22 121.5(13) . .
C21 C22 H22 117.9(13) . .
C22 C23 C24 119.97(18) . .
C22 C23 H23 117.7(13) . .
C24 C23 H23 122.3(13) . .
C25 C24 C23 120.93(17) . .
C25 C24 H24 120.7(12) . .
C23 C24 H24 118.3(12) . .
C24 C25 C26 120.54(18) . .
C24 C25 H25 120.1(13) . .
C26 C25 H25 119.3(13) . .
C27 C26 C21 118.53(15) . .
C27 C26 C25 122.85(16) . .
C21 C26 C25 118.61(16) . .
C28 C27 C26 123.33(15) . .
C28 C27 H27 119.5(11) . .
C26 C27 H27 117.0(11) . .
C27 C28 C29 123.08(14) . .
C27 C28 C19 118.15(14) . .
C29 C28 C19 118.78(14) . .
C8 C29 C30 106.42(14) . .
C8 C29 C28 119.73(14) . .
C30 C29 C28 133.85(14) . .
C1 C30 C29 128.55(16) . .
C1 C30 C6 124.97(16) . .
C29 C30 C6 106.42(13) . .

loop_
_geom_bond_atom_site_label_1
_geom_bond_atom_site_label_2
_geom_bond_distance
_geom_bond_site_symmetry_2
C1 C30 1.382(2) .
C1 C2 1.410(2) .
C1 H1 1.00(2) .
C2 C3 1.375(3) .
C2 H2 1.04(2) .
C3 C4 1.408(3) .
C3 H3 1.00(2) .
C4 C5 1.387(2) .
C4 H4 0.99(2) .
C5 C6 1.406(2) .
C5 H5 1.04(2) .
C6 C7 1.392(2) .
C6 C30 1.489(2) .
C7 C8 1.410(2) .
C7 H7 1.09(2) .
C8 C29 1.416(2) .
C8 C9 1.424(2) .
C9 C10 1.406(2) .
C9 C18 1.424(2) .
C10 C11 1.388(2) .
C10 H10 1.02(2) .
C11 C12 1.402(2) .
C11 C17 1.497(2) .
C12 C13 1.386(2) .
C12 H12 1.06(2) .
C13 C14 1.397(2) .
C13 H13 1.04(2) .
C14 C15 1.381(2) .
C14 H14 1.02(2) .
C15 C16 1.412(2) .
C15 H15 1.05(2) .
C16 C17 1.386(2) .
C16 H16 1.03(2) .
C17 C18 1.434(2) .
C18 C19 1.455(2) .
C19 C20 1.396(2) .
C19 C28 1.462(2) .
C20 C21 1.406(2) .
C20 H20 1.07(2) .
C21 C26 1.419(2) .
C21 C22 1.426(3) .
C22 C23 1.369(3) .
C22 H22 0.99(2) .
C23 C24 1.418(3) .
C23 H23 1.01(2) .
C24 C25 1.365(3) .
C24 H24 1.04(2) .
C25 C26 1.426(2) .
C25 H25 1.02(2) .
C26 C27 1.411(2) .
C27 C28 1.387(2) .
C27 H27 1.026(19) .
C28 C29 1.460(2) .
C29 C30 1.445(2) .

loop_
_geom_torsion_atom_site_label_1
_geom_torsion_atom_site_label_2
_geom_torsion_atom_site_label_3
_geom_torsion_atom_site_label_4
_geom_torsion
_geom_torsion_site_symmetry_1
_geom_torsion_site_symmetry_2
_geom_torsion_site_symmetry_3
_geom_torsion_site_symmetry_4
C30 C1 C2 C3 0.5(3) . . . .
C1 C2 C3 C4 3.4(3) . . . .
C2 C3 C4 C5 -1.0(3) . . . .
C3 C4 C5 C6 -2.4(3) . . . .
C4 C5 C6 C7 -179.09(16) . . . .
C4 C5 C6 C30 0.5(3) . . . .
C5 C6 C7 C8 179.16(15) . . . .
C30 C6 C7 C8 -0.51(17) . . . .
C6 C7 C8 C29 -0.76(18) . . . .
C6 C7 C8 C9 178.91(15) . . . .
C7 C8 C9 C10 1.3(3) . . . .
C29 C8 C9 C10 -179.03(14) . . . .
C7 C8 C9 C18 -177.87(14) . . . .
C29 C8 C9 C18 1.8(2) . . . .
C18 C9 C10 C11 -0.36(18) . . . .
C8 C9 C10 C11 -179.63(15) . . . .
C9 C10 C11 C12 -178.61(14) . . . .
C9 C10 C11 C17 0.82(18) . . . .
C10 C11 C12 C13 179.96(17) . . . .
C17 C11 C12 C13 0.7(3) . . . .
C11 C12 C13 C14 1.4(3) . . . .
C12 C13 C14 C15 -0.4(3) . . . .
C13 C14 C15 C16 -1.2(3) . . . .
C14 C15 C16 C17 0.1(3) . . . .
C15 C16 C17 C18 -179.29(16) . . . .
C15 C16 C17 C11 2.6(3) . . . .
C10 C11 C17 C16 177.52(14) . . . .
C12 C11 C17 C16 -3.1(3) . . . .
C10 C11 C17 C18 -0.98(17) . . . .
C12 C11 C17 C18 178.41(15) . . . .
C10 C9 C18 C17 -0.27(17) . . . .
C8 C9 C18 C17 179.06(14) . . . .
C10 C9 C18 C19 178.57(13) . . . .
C8 C9 C18 C19 -2.1(2) . . . .
C16 C17 C18 C9 -177.68(15) . . . .
C11 C17 C18 C9 0.75(16) . . . .
C16 C17 C18 C19 3.7(3) . . . .
C11 C17 C18 C19 -177.85(16) . . . .
C9 C18 C19 C20 179.27(15) . . . .
C17 C18 C19 C20 -2.3(3) . . . .
C9 C18 C19 C28 -1.4(2) . . . .
C17 C18 C19 C28 177.07(15) . . . .
C18 C19 C20 C21 178.56(15) . . . .
C28 C19 C20 C21 -0.8(2) . . . .
C19 C20 C21 C26 -2.9(3) . . . .
C19 C20 C21 C22 178.64(16) . . . .
C20 C21 C22 C23 178.54(18) . . . .
C26 C21 C22 C23 0.1(3) . . . .
C21 C22 C23 C24 0.0(3) . . . .
C22 C23 C24 C25 -0.7(3) . . . .
C23 C24 C25 C26 1.4(3) . . . .
C20 C21 C26 C27 2.9(2) . . . .
C22 C21 C26 C27 -178.60(16) . . . .
C20 C21 C26 C25 -177.96(16) . . . .
C22 C21 C26 C25 0.5(2) . . . .
C24 C25 C26 C27 177.81(17) . . . .
C24 C25 C26 C21 -1.3(3) . . . .
C21 C26 C27 C28 0.8(3) . . . .
C25 C26 C27 C28 -178.25(16) . . . .
C26 C27 C28 C29 175.40(15) . . . .
C26 C27 C28 C19 -4.5(2) . . . .
C20 C19 C28 C27 4.4(2) . . . .
C18 C19 C28 C27 -174.95(14) . . . .
C20 C19 C28 C29 -175.52(14) . . . .
C18 C19 C28 C29 5.1(2) . . . .
C7 C8 C29 C30 1.73(17) . . . .
C9 C8 C29 C30 -177.97(14) . . . .
C7 C8 C29 C28 -178.22(13) . . . .
C9 C8 C29 C28 2.1(2) . . . .
C27 C28 C29 C8 174.60(14) . . . .
C19 C28 C29 C8 -5.5(2) . . . .
C27 C28 C29 C30 -5.3(3) . . . .
C19 C28 C29 C30 174.61(15) . . . .
C2 C1 C30 C29 177.93(17) . . . .
C2 C1 C30 C6 -5.2(3) . . . .
C8 C29 C30 C1 175.37(16) . . . .
C28 C29 C30 C1 -4.7(3) . . . .
C8 C29 C30 C6 -1.95(16) . . . .
C28 C29 C30 C6 177.98(16) . . . .
C7 C6 C30 C1 -175.90(15) . . . .
C5 C6 C30 C1 4.5(3) . . . .
C7 C6 C30 C29 1.54(17) . . . .
C5 C6 C30 C29 -178.09(15) . . . .
